data_4078827
loop_
_publ_author_name
'D\"orrich, Steffen'
'Falgner, Steffen'
'Schweeberg, Sarah'
'Burschka, Christian'
'Brodin, Peter'
'Wissing, Britt Marie'
'Basta, Babro'
'Schell, Peter'
'Bauer, Udo'
'Tacke, Reinhold'

_publ_section_title
;
 Silicon-Containing Dipeptidic Aspartame and Neotame Analogues
;
_journal_issue 16
_journal_name_full Organometallics
_journal_page_first 5903
_journal_paper_doi 10.1021/om300442e
_journal_volume 31
_journal_year 2012
_chemical_formula_moiety '2(C18 H36 N2 O5 Si), 5(H2 O)'
_chemical_formula_sum 'C18 H41 N2 O7.5 Si'
_chemical_formula_weight 433.62
_chemical_name_systematic
; 
 ? 
;
_space_group_IT_number 18
_symmetry_cell_setting orthorhombic
_symmetry_space_group_name_Hall 'P 2 2ab'
_symmetry_space_group_name_H-M 'P 21 21 2'
_atom_sites_solution_hydrogens geom
_atom_sites_solution_primary direct
_atom_sites_solution_secondary difmap
_audit_creation_method SHELXL-97
_cell_angle_alpha 90.00
_cell_angle_beta 90.00
_cell_angle_gamma 90.00
_cell_formula_units_Z 4
_cell_length_a 11.5958(11)
_cell_length_b 36.009(4)
_cell_length_c 5.8328(5)
_cell_measurement_reflns_used 9453
_cell_measurement_temperature 100(2)
_cell_measurement_theta_max 33.03
_cell_measurement_theta_min 2.26
_cell_volume 2435.5(4)
_computing_cell_refinement Bruker-SAINT
_computing_data_collection Bruker-SAINT
_computing_data_reduction Bruker-SAINT
_computing_molecular_graphics Ortep/Povray
_computing_publication_material Bruker-SHELXTL
_computing_structure_refinement 'SHELXL-97 (Sheldrick, 2008)'
_computing_structure_solution 'SHELXS-97 (Sheldrick, 2008)'
_diffrn_ambient_temperature 100(2)
_diffrn_measured_fraction_theta_full 0.994
_diffrn_measured_fraction_theta_max 0.994
_diffrn_measurement_device_type Bruker_Kappa_Apex2_CCD
_diffrn_measurement_method 'omega and phi scans'
_diffrn_radiation_monochromator Montel_multi_layer_optics
_diffrn_radiation_source rotating_anode
_diffrn_radiation_type MoK\a
_diffrn_radiation_wavelength 0.71073
_diffrn_reflns_av_R_equivalents 0.0254
_diffrn_reflns_av_sigmaI/netI 0.0123
_diffrn_reflns_limit_h_max 17
_diffrn_reflns_limit_h_min -17
_diffrn_reflns_limit_k_max 51
_diffrn_reflns_limit_k_min -55
_diffrn_reflns_limit_l_max 8
_diffrn_reflns_limit_l_min -8
_diffrn_reflns_number 78845
_diffrn_reflns_theta_full 33.14
_diffrn_reflns_theta_max 33.14
_diffrn_reflns_theta_min 1.13
_exptl_absorpt_coefficient_mu 0.136
_exptl_absorpt_correction_T_max .7465
_exptl_absorpt_correction_T_min .6933
_exptl_absorpt_correction_type multi-scan
_exptl_absorpt_process_details Bruker-SADABS
_exptl_crystal_colour colorless
_exptl_crystal_density_diffrn 1.183
_exptl_crystal_density_method 'not measured'
_exptl_crystal_description flat_needle
_exptl_crystal_F_000 948
_exptl_crystal_size_max .40
_exptl_crystal_size_mid .16
_exptl_crystal_size_min .09
_refine_diff_density_max 0.356
_refine_diff_density_min -0.140
_refine_diff_density_rms 0.039
_refine_ls_abs_structure_details 'Flack H D (1983), Acta Cryst. A39, 876-881'
_refine_ls_abs_structure_Flack 0.02(5)
_refine_ls_extinction_method none
_refine_ls_goodness_of_fit_ref 1.125
_refine_ls_hydrogen_treatment mixed
_refine_ls_matrix_type full
_refine_ls_number_parameters 291
_refine_ls_number_reflns 9189
_refine_ls_number_restraints 14
_refine_ls_restrained_S_all 1.125
_refine_ls_R_factor_all 0.0246
_refine_ls_R_factor_gt 0.0239
_refine_ls_shift/su_max 0.002
_refine_ls_shift/su_mean 0.000
_refine_ls_structure_factor_coef Fsqd
_refine_ls_weighting_details 'calc w=1/[\s^2^(Fo^2^)+(0.0356P)^2^+0.2696P] where P=(Fo^2^+2Fc^2^)/3'
_refine_ls_weighting_scheme calc
_refine_ls_wR_factor_gt 0.0675
_refine_ls_wR_factor_ref 0.0679
_reflns_number_gt 8988
_reflns_number_total 9189
_reflns_threshold_expression >2sigma(I)
_cod_data_source_file om300442e_si_001.cif
_cod_data_source_block dor14t
_cod_original_formula_sum 'C18 H41 N2 O7.50 Si'
_cod_database_code 4078827

loop_
_symmetry_equiv_pos_as_xyz
'x, y, z'
'-x, -y, z'
'-x+1/2, y+1/2, -z'
'x+1/2, -y+1/2, -z'

loop_
_atom_site_label
_atom_site_type_symbol
_atom_site_fract_x
_atom_site_fract_y
_atom_site_fract_z
_atom_site_U_iso_or_equiv
_atom_site_adp_type
_atom_site_occupancy
_atom_site_symmetry_multiplicity
_atom_site_calc_flag
_atom_site_refinement_flags
C1 C 0.78768(7) 0.75950(2) 0.49413(15) 0.02134(14) Uani 1 1 d .
H1A H 0.8398 0.7787 0.4349 0.032 Uiso 1 1 calc R
H1B H 0.7287 0.7711 0.5909 0.032 Uiso 1 1 calc R
H1C H 0.7504 0.7467 0.3657 0.032 Uiso 1 1 calc R
C2 C 0.95650(7) 0.75084(2) 0.88990(14) 0.02172(14) Uani 1 1 d .
H2A H 0.9983 0.7714 0.8177 0.033 Uiso 1 1 calc R
H2B H 1.0117 0.7338 0.9617 0.033 Uiso 1 1 calc R
H2C H 0.9040 0.7607 1.0069 0.033 Uiso 1 1 calc R
C3 C 0.97439(7) 0.69982(2) 0.47863(16) 0.02348(15) Uani 1 1 d .
H3A H 0.9318 0.6879 0.3537 0.035 Uiso 1 1 calc R
H3B H 1.0149 0.6809 0.5685 0.035 Uiso 1 1 calc R
H3C H 1.0305 0.7173 0.4146 0.035 Uiso 1 1 calc R
C4 C 0.77741(6) 0.692097(18) 0.83623(12) 0.01501(11) Uani 1 1 d .
H4A H 0.8297 0.6775 0.9357 0.018 Uiso 1 1 calc R
H4B H 0.7294 0.7075 0.9394 0.018 Uiso 1 1 calc R
C5 C 0.69543(6) 0.664034(19) 0.72082(12) 0.01350(11) Uani 1 1 d .
C6 C 0.76495(6) 0.64014(2) 0.55155(12) 0.01607(12) Uani 1 1 d .
C7 C 0.59597(7) 0.68329(2) 0.59674(16) 0.02390(15) Uani 1 1 d .
H7A H 0.5436 0.6645 0.5337 0.036 Uiso 1 1 calc R
H7B H 0.6266 0.6986 0.4719 0.036 Uiso 1 1 calc R
H7C H 0.5539 0.6991 0.7051 0.036 Uiso 1 1 calc R
C8 C 0.90413(9) 0.59222(3) 0.5221(2) 0.0346(2) Uani 1 1 d .
H8A H 0.8531 0.5749 0.4417 0.052 Uiso 1 1 calc R
H8B H 0.9570 0.5783 0.6210 0.052 Uiso 1 1 calc R
H8C H 0.9486 0.6066 0.4099 0.052 Uiso 1 1 calc R
C9 C 0.60233(5) 0.606511(18) 0.84783(12) 0.01289(10) Uani 1 1 d .
C10 C 0.59860(5) 0.578537(18) 1.04388(11) 0.01226(10) Uani 1 1 d .
H10 H 0.6073 0.5917 1.1938 0.015 Uiso 1 1 calc R
C11 C 0.70152(6) 0.552286(19) 1.00604(12) 0.01531(12) Uani 1 1 d .
H11A H 0.6941 0.5408 0.8525 0.018 Uiso 1 1 calc R
H11B H 0.7733 0.5672 1.0066 0.018 Uiso 1 1 calc R
C12 C 0.71299(6) 0.521360(19) 1.18424(12) 0.01435(11) Uani 1 1 d .
C13 C 0.38826(5) 0.575619(18) 1.15328(12) 0.01435(11) Uani 1 1 d .
H13A H 0.4079 0.5814 1.3145 0.017 Uiso 1 1 calc R
H13B H 0.3220 0.5583 1.1544 0.017 Uiso 1 1 calc R
C14 C 0.35303(6) 0.611246(18) 1.03174(12) 0.01477(11) Uani 1 1 d .
H14A H 0.3495 0.6065 0.8647 0.018 Uiso 1 1 calc R
H14B H 0.4130 0.6303 1.0584 0.018 Uiso 1 1 calc R
C15 C 0.23573(6) 0.62659(2) 1.11179(12) 0.01571(11) Uani 1 1 d .
C16 C 0.13700(7) 0.60138(2) 1.03211(15) 0.02333(14) Uani 1 1 d .
H16A H 0.1421 0.5774 1.1111 0.035 Uiso 1 1 calc R
H16B H 0.1428 0.5975 0.8662 0.035 Uiso 1 1 calc R
H16C H 0.0630 0.6132 1.0680 0.035 Uiso 1 1 calc R
C17 C 0.23391(7) 0.63032(2) 1.37366(13) 0.02203(14) Uani 1 1 d .
H17A H 0.1624 0.6426 1.4212 0.033 Uiso 1 1 calc R
H17B H 0.3002 0.6451 1.4237 0.033 Uiso 1 1 calc R
H17C H 0.2380 0.6056 1.4434 0.033 Uiso 1 1 calc R
C18 C 0.22010(8) 0.66518(2) 1.00354(15) 0.02397(15) Uani 1 1 d .
H18A H 0.1455 0.6755 1.0503 0.036 Uiso 1 1 calc R
H18B H 0.2226 0.6630 0.8361 0.036 Uiso 1 1 calc R
H18C H 0.2822 0.6816 1.0552 0.036 Uiso 1 1 calc R
N1 N 0.65123(5) 0.639438(16) 0.90142(10) 0.01350(10) Uani 1 1 d .
H1N1 H 0.6797(10) 0.6421(3) 1.036(2) 0.020 Uiso 1 1 d .
N2 N 0.48905(5) 0.556966(16) 1.04215(10) 0.01201(9) Uani 1 1 d D
H1N2 H 0.4669(9) 0.5501(3) 0.9047(18) 0.014 Uiso 1 1 d D
H2N2 H 0.5036(9) 0.5363(3) 1.1221(18) 0.014 Uiso 1 1 d D
O1 O 0.76016(6) 0.64305(2) 0.34495(10) 0.02726(13) Uani 1 1 d .
O2 O 0.83552(5) 0.617294(16) 0.66090(10) 0.01943(10) Uani 1 1 d .
O3 O 0.57157(5) 0.597925(15) 0.65346(9) 0.01711(9) Uani 1 1 d .
O4 O 0.62131(4) 0.510523(14) 1.28073(9) 0.01684(9) Uani 1 1 d .
O5 O 0.81162(5) 0.508409(17) 1.21796(11) 0.02172(11) Uani 1 1 d .
O6 O 0.0000 0.5000 0.92813(16) 0.0303(2) Uani 1 2 d SD
H1O6 H 0.0553(8) 0.4944(4) 1.013(2) 0.028(3) Uiso 1 1 d D
O7 O 0.36698(5) 0.526861(19) 0.69251(10) 0.02480(12) Uani 1 1 d D
H1O7 H 0.3776(12) 0.5149(4) 0.571(2) 0.037 Uiso 1 1 d D
H2O7 H 0.2959(10) 0.5329(4) 0.689(3) 0.037 Uiso 1 1 d D
O8 O 0.13540(6) 0.536985(18) 0.58855(11) 0.02541(12) Uani 1 1 d D
H1O8 H 0.1446(12) 0.5220(4) 0.479(2) 0.038 Uiso 1 1 d D
H2O8 H 0.0925(11) 0.5257(4) 0.676(2) 0.038 Uiso 1 1 d D
Si Si 0.871557(16) 0.725307(5) 0.66734(3) 0.01377(4) Uani 1 1 d .

loop_
_atom_site_aniso_label
_atom_site_aniso_U_11
_atom_site_aniso_U_22
_atom_site_aniso_U_33
_atom_site_aniso_U_23
_atom_site_aniso_U_13
_atom_site_aniso_U_12
C1 0.0205(3) 0.0175(3) 0.0259(4) 0.0069(3) -0.0005(3) -0.0006(2)
C2 0.0240(3) 0.0207(3) 0.0205(3) 0.0006(3) -0.0014(3) -0.0079(3)
C3 0.0180(3) 0.0243(4) 0.0282(4) -0.0041(3) 0.0066(3) 0.0000(3)
C4 0.0174(3) 0.0127(3) 0.0150(3) 0.0007(2) 0.0005(2) -0.0026(2)
C5 0.0137(2) 0.0128(3) 0.0140(3) 0.0037(2) -0.0011(2) -0.0014(2)
C6 0.0165(3) 0.0178(3) 0.0138(3) -0.0006(2) -0.0003(2) -0.0062(2)
C7 0.0178(3) 0.0200(3) 0.0339(4) 0.0114(3) -0.0084(3) -0.0013(2)
C8 0.0271(4) 0.0293(4) 0.0476(6) -0.0168(4) 0.0115(4) 0.0026(3)
C9 0.0127(2) 0.0120(3) 0.0141(3) 0.0017(2) 0.0001(2) -0.00043(19)
C10 0.0125(2) 0.0117(3) 0.0126(2) 0.0014(2) -0.00054(19) -0.00185(19)
C11 0.0128(2) 0.0157(3) 0.0174(3) 0.0047(2) 0.0012(2) 0.0008(2)
C12 0.0143(3) 0.0134(3) 0.0153(3) 0.0014(2) -0.0011(2) 0.0000(2)
C13 0.0143(2) 0.0135(3) 0.0153(3) 0.0020(2) 0.0023(2) 0.0021(2)
C14 0.0164(3) 0.0124(3) 0.0155(3) 0.0014(2) 0.0021(2) 0.0016(2)
C15 0.0168(3) 0.0157(3) 0.0146(3) -0.0009(2) 0.0017(2) 0.0038(2)
C16 0.0164(3) 0.0270(4) 0.0266(3) -0.0034(3) -0.0007(3) 0.0004(3)
C17 0.0258(3) 0.0248(4) 0.0155(3) -0.0026(3) 0.0024(3) 0.0074(3)
C18 0.0297(4) 0.0182(3) 0.0240(4) 0.0025(3) 0.0016(3) 0.0098(3)
N1 0.0157(2) 0.0120(2) 0.0129(2) 0.00198(18) 0.00029(18) -0.00233(18)
N2 0.0119(2) 0.0107(2) 0.0135(2) 0.00029(18) -0.00024(18) -0.00020(17)
O1 0.0318(3) 0.0379(3) 0.0121(2) -0.0004(2) -0.0005(2) -0.0144(3)
O2 0.0176(2) 0.0188(2) 0.0220(2) -0.0036(2) 0.00171(19) 0.00244(18)
O3 0.0200(2) 0.0173(2) 0.0141(2) 0.00122(18) -0.00318(18) -0.00307(18)
O4 0.0138(2) 0.0162(2) 0.0205(2) 0.00567(17) 0.00059(17) 0.00005(17)
O5 0.0139(2) 0.0252(3) 0.0261(3) 0.0095(2) 0.00038(19) 0.00413(19)
O6 0.0166(3) 0.0533(6) 0.0212(4) 0.000 0.000 0.0001(4)
O7 0.0212(2) 0.0345(3) 0.0187(2) -0.0106(2) -0.0007(2) -0.0045(2)
O8 0.0277(3) 0.0235(3) 0.0250(3) -0.0067(2) 0.0026(2) -0.0001(2)
Si 0.01341(7) 0.01269(8) 0.01521(8) 0.00115(6) 0.00140(6) -0.00127(6)

loop_
_atom_type_symbol
_atom_type_description
_atom_type_scat_dispersion_real
_atom_type_scat_dispersion_imag
_atom_type_scat_source
C C 0.0033 0.0016 'International Tables Vol C Tables 4.2.6.8 and 6.1.1.4'
H H 0.0000 0.0000 'International Tables Vol C Tables 4.2.6.8 and 6.1.1.4'
N N 0.0061 0.0033 'International Tables Vol C Tables 4.2.6.8 and 6.1.1.4'
O O 0.0106 0.0060 'International Tables Vol C Tables 4.2.6.8 and 6.1.1.4'
Si Si 0.0817 0.0704 'International Tables Vol C Tables 4.2.6.8 and 6.1.1.4'

loop_
_geom_angle_atom_site_label_1
_geom_angle_atom_site_label_2
_geom_angle_atom_site_label_3
_geom_angle
Si C1 H1A 109.5
Si C1 H1B 109.5
H1A C1 H1B 109.5
Si C1 H1C 109.5
H1A C1 H1C 109.5
H1B C1 H1C 109.5
Si C2 H2A 109.5
Si C2 H2B 109.5
H2A C2 H2B 109.5
Si C2 H2C 109.5
H2A C2 H2C 109.5
H2B C2 H2C 109.5
Si C3 H3A 109.5
Si C3 H3B 109.5
H3A C3 H3B 109.5
Si C3 H3C 109.5
H3A C3 H3C 109.5
H3B C3 H3C 109.5
C5 C4 Si 122.80(5)
C5 C4 H4A 106.6
Si C4 H4A 106.6
C5 C4 H4B 106.6
Si C4 H4B 106.6
H4A C4 H4B 106.6
N1 C5 C7 110.48(6)
N1 C5 C6 107.82(5)
C7 C5 C6 110.21(6)
N1 C5 C4 107.29(5)
C7 C5 C4 112.01(6)
C6 C5 C4 108.89(5)
O1 C6 O2 124.16(8)
O1 C6 C5 124.50(7)
O2 C6 C5 111.24(6)
C5 C7 H7A 109.5
C5 C7 H7B 109.5
H7A C7 H7B 109.5
C5 C7 H7C 109.5
H7A C7 H7C 109.5
H7B C7 H7C 109.5
O2 C8 H8A 109.5
O2 C8 H8B 109.5
H8A C8 H8B 109.5
O2 C8 H8C 109.5
H8A C8 H8C 109.5
H8B C8 H8C 109.5
O3 C9 N1 123.81(6)
O3 C9 C10 121.19(6)
N1 C9 C10 114.72(6)
N2 C10 C9 111.33(5)
N2 C10 C11 109.90(5)
C9 C10 C11 106.05(5)
N2 C10 H10 109.8
C9 C10 H10 109.8
C11 C10 H10 109.8
C12 C11 C10 114.68(6)
C12 C11 H11A 108.6
C10 C11 H11A 108.6
C12 C11 H11B 108.6
C10 C11 H11B 108.6
H11A C11 H11B 107.6
O5 C12 O4 125.71(7)
O5 C12 C11 117.26(6)
O4 C12 C11 117.01(6)
N2 C13 C14 112.74(5)
N2 C13 H13A 109.0
C14 C13 H13A 109.0
N2 C13 H13B 109.0
C14 C13 H13B 109.0
H13A C13 H13B 107.8
C13 C14 C15 113.46(6)
C13 C14 H14A 108.9
C15 C14 H14A 108.9
C13 C14 H14B 108.9
C15 C14 H14B 108.9
H14A C14 H14B 107.7
C16 C15 C17 110.09(7)
C16 C15 C18 108.82(6)
C17 C15 C18 109.17(6)
C16 C15 C14 110.80(6)
C17 C15 C14 110.21(6)
C18 C15 C14 107.69(6)
C15 C16 H16A 109.5
C15 C16 H16B 109.5
H16A C16 H16B 109.5
C15 C16 H16C 109.5
H16A C16 H16C 109.5
H16B C16 H16C 109.5
C15 C17 H17A 109.5
C15 C17 H17B 109.5
H17A C17 H17B 109.5
C15 C17 H17C 109.5
H17A C17 H17C 109.5
H17B C17 H17C 109.5
C15 C18 H18A 109.5
C15 C18 H18B 109.5
H18A C18 H18B 109.5
C15 C18 H18C 109.5
H18A C18 H18C 109.5
H18B C18 H18C 109.5
H1N1 N1 C9 118.1(8)
H1N1 N1 C5 117.2(8)
C9 N1 C5 120.65(6)
H1N1 N1 H1N1 0.0(17)
C9 N1 H1N1 118.1(8)
C5 N1 H1N1 117.2(8)
H1N2 N2 H2N2 107.3(10)
H1N2 N2 C10 113.8(7)
H2N2 N2 C10 105.6(7)
H1N2 N2 C13 107.1(7)
H2N2 N2 C13 107.2(7)
C10 N2 C13 115.43(5)
H1N2 N2 H1N2 0.0(19)
H2N2 N2 H1N2 107.3(10)
C10 N2 H1N2 113.8(7)
C13 N2 H1N2 107.1(7)
H1N2 N2 H2N2 107.3(10)
H2N2 N2 H2N2 0.0(13)
C10 N2 H2N2 105.6(7)
C13 N2 H2N2 107.2(7)
H1N2 N2 H2N2 107.3(10)
C6 O2 C8 117.19(7)
H1O6 O6 H1O6 0(2)
H1O7 O7 H2O7 104.6(13)
H1O7 O7 H1O7 0.0(16)
H2O7 O7 H1O7 104.6(13)
H1O7 O7 H2O7 104.6(13)
H2O7 O7 H2O7 0.0(17)
H1O7 O7 H2O7 104.6(13)
H2O8 O8 H1O8 103.4(12)
H2O8 O8 H1O8 103.4(12)
H1O8 O8 H1O8 0.0(15)
H2O8 O8 H2O8 0(2)
H1O8 O8 H2O8 103.4(12)
H1O8 O8 H2O8 103.4(12)
C3 Si C1 109.79(4)
C3 Si C2 108.35(4)
C1 Si C2 109.01(4)
C3 Si C4 111.38(4)
C1 Si C4 113.42(3)
C2 Si C4 104.63(3)

loop_
_geom_bond_atom_site_label_1
_geom_bond_atom_site_label_2
_geom_bond_distance
C1 Si 1.8663(8)
C1 H1A 0.9800
C1 H1B 0.9800
C1 H1C 0.9800
C2 Si 1.8710(8)
C2 H2A 0.9800
C2 H2B 0.9800
C2 H2C 0.9800
C3 Si 1.8644(8)
C3 H3A 0.9800
C3 H3B 0.9800
C3 H3C 0.9800
C4 C5 1.5421(10)
C4 Si 1.8953(7)
C4 H4A 0.9900
C4 H4B 0.9900
C5 N1 1.4686(9)
C5 C7 1.5280(10)
C5 C6 1.5379(10)
C6 O1 1.2109(9)
C6 O2 1.3241(9)
C7 H7A 0.9800
C7 H7B 0.9800
C7 H7C 0.9800
C8 O2 1.4502(10)
C8 H8A 0.9800
C8 H8B 0.9800
C8 H8C 0.9800
C9 O3 1.2280(8)
C9 N1 1.3510(9)
C9 C10 1.5245(9)
C10 N2 1.4890(8)
C10 C11 1.5384(10)
C10 H10 1.0000
C11 C12 1.5291(10)
C11 H11A 0.9900
C11 H11B 0.9900
C12 O5 1.2506(8)
C12 O4 1.2646(8)
C13 N2 1.4958(9)
C13 C14 1.5216(9)
C13 H13A 0.9900
C13 H13B 0.9900
C14 C15 1.5405(10)
C14 H14A 0.9900
C14 H14B 0.9900
C15 C16 1.5331(11)
C15 C17 1.5335(10)
C15 C18 1.5370(11)
C16 H16A 0.9800
C16 H16B 0.9800
C16 H16C 0.9800
C17 H17A 0.9800
C17 H17B 0.9800
C17 H17C 0.9800
C18 H18A 0.9800
C18 H18B 0.9800
C18 H18C 0.9800
N1 H1N1 0.859(13)
N1 H1N1 0.859(13)
N2 H1N2 0.877(10)
N2 H2N2 0.894(10)
N2 H1N2 0.877(10)
N2 H2N2 0.894(10)
O6 H1O6 0.836(9)
O6 H1O6 0.836(9)
O7 H1O7 0.839(11)
O7 H2O7 0.852(11)
O7 H1O7 0.839(11)
O7 H2O7 0.852(11)
O8 H2O8 0.820(11)
O8 H1O8 0.844(11)
O8 H1O8 0.844(11)
O8 H2O8 0.820(11)

loop_
_geom_torsion_atom_site_label_1
_geom_torsion_atom_site_label_2
_geom_torsion_atom_site_label_3
_geom_torsion_atom_site_label_4
_geom_torsion
Si C4 C5 N1 171.28(5)
Si C4 C5 C7 -67.31(8)
Si C4 C5 C6 54.85(7)
N1 C5 C6 O1 137.32(7)
C7 C5 C6 O1 16.65(10)
C4 C5 C6 O1 -106.58(8)
N1 C5 C6 O2 -46.09(7)
C7 C5 C6 O2 -166.76(6)
C4 C5 C6 O2 70.01(7)
O3 C9 C10 N2 -43.94(8)
N1 C9 C10 N2 141.85(6)
O3 C9 C10 C11 75.56(8)
N1 C9 C10 C11 -98.65(7)
N2 C10 C11 C12 -58.76(7)
C9 C10 C11 C12 -179.20(5)
C10 C11 C12 O5 -153.80(7)
C10 C11 C12 O4 27.82(9)
N2 C13 C14 C15 168.28(6)
C13 C14 C15 C16 -69.61(8)
C13 C14 C15 C17 52.50(8)
C13 C14 C15 C18 171.49(6)
O3 C9 N1 H1N1 -170.8(9)
C10 C9 N1 H1N1 3.2(9)
O3 C9 N1 C5 -14.28(10)
C10 C9 N1 C5 159.76(6)
C7 C5 N1 H1N1 -128.1(9)
C6 C5 N1 H1N1 111.4(9)
C4 C5 N1 H1N1 -5.8(9)
C7 C5 N1 C9 75.14(8)
C6 C5 N1 C9 -45.35(8)
C4 C5 N1 C9 -162.49(6)
C9 C10 N2 H1N2 41.6(8)
C11 C10 N2 H1N2 -75.6(8)
C9 C10 N2 H2N2 159.0(7)
C11 C10 N2 H2N2 41.8(7)
C9 C10 N2 C13 -82.78(7)
C11 C10 N2 C13 160.03(5)
C14 C13 N2 H1N2 -64.5(7)
C14 C13 N2 H2N2 -179.3(7)
C14 C13 N2 C10 63.35(7)
O1 C6 O2 C8 -5.21(11)
C5 C6 O2 C8 178.18(6)
C5 C4 Si C3 -60.66(7)
C5 C4 Si C1 63.80(6)
C5 C4 Si C2 -177.51(6)
